data_6000439
loop_
_publ_author_name
'Corbel, G.'
'Retoux, R.'
'Leblanc, M.'

_publ_section_title
;
 Ab initio structure determination of new rare earth fluoride borates
 Ln(3)(BO3)(2)F-3 (Ln = Sm, Eu, and Gd)
;
_journal_name_full 'Journal of Solid State Chemistry'
_journal_page_first 52
_journal_page_last 56
_journal_paper_doi 10.1006/jssc.1998.7800
_journal_volume 139
_journal_year 1998
_chemical_formula_sum 'B2 F3 Gd3 O6'
_space_group_name_H-M_alt 'C 1 2/c 1'
_cell_angle_alpha 90.000
_cell_angle_beta 97.404
_cell_angle_gamma 90.000
_cell_length_a 12.5340
_cell_length_b 6.2370
_cell_length_c 8.3600
_cell_volume 648.09
_cod_database_code 6000439

loop_
_atom_site_label
_atom_site_fract_x
_atom_site_fract_y
_atom_site_fract_z
? ? ? ?
